data_4088239
loop_
_publ_author_name
'Xiang, Li'
'Xie, Zuowei'

_publ_section_title
;
 Tantallacarborane Mediated Consecutive C--C and C--N Coupling Reactions
 of Alkyl Isonitriles: A Facile Route to N-Heterocycles
;
_journal_issue 2
_journal_name_full Organometallics
_journal_page_first 233
_journal_paper_doi 10.1021/acs.organomet.5b00953
_journal_volume 35
_journal_year 2016
_chemical_formula_sum 'C41 H77 B9 N5 Ta'
_chemical_formula_weight 918.31
_space_group_crystal_system triclinic
_space_group_IT_number 2
_space_group_name_Hall '-P 1'
_space_group_name_H-M_alt 'P -1'
_atom_sites_solution_hydrogens geom
_audit_creation_method SHELXL-2014/6
_cell_angle_alpha 98.7360(10)
_cell_angle_beta 108.3840(10)
_cell_angle_gamma 108.6380(10)
_cell_formula_units_Z 2
_cell_length_a 10.8167(4)
_cell_length_b 15.3176(6)
_cell_length_c 16.2594(6)
_cell_measurement_reflns_used 350
_cell_measurement_temperature 296(2)
_cell_measurement_theta_max 15
_cell_measurement_theta_min 15
_cell_volume 2324.79(15)
_computing_cell_refinement 'BRUKER KAPPA APEXII DUO DIFFRACTOMETER'
_computing_data_collection 'BRUKER KAPPA APEXII DUO DIFFRACTOMETER'
_computing_data_reduction 'BRUKER KAPPA APEXII DUO DIFFRACTOMETER'
_computing_molecular_graphics 'BRUKER SHELXTL'
_computing_publication_material 'BRUKER SHELXTL'
_computing_structure_refinement 'SHELXL-2014/6 (Sheldrick, 2014)'
_diffrn_ambient_temperature 296(2)
_diffrn_measured_fraction_theta_full 0.999
_diffrn_measured_fraction_theta_max 0.999
_diffrn_measurement_device_type 'BRUKER KAPPA APEXII DUO DIFFRACTOMETER'
_diffrn_measurement_method 'PHI & OMEGA SCAN'
_diffrn_radiation_type MoK\a
_diffrn_radiation_wavelength 0.71073
_diffrn_reflns_av_R_equivalents 0.0979
_diffrn_reflns_av_unetI/netI 0.0958
_diffrn_reflns_Laue_measured_fraction_full 0.999
_diffrn_reflns_Laue_measured_fraction_max 0.999
_diffrn_reflns_limit_h_max 12
_diffrn_reflns_limit_h_min -12
_diffrn_reflns_limit_k_max 18
_diffrn_reflns_limit_k_min -18
_diffrn_reflns_limit_l_max 19
_diffrn_reflns_limit_l_min -19
_diffrn_reflns_number 29564
_diffrn_reflns_point_group_measured_fraction_full 0.999
_diffrn_reflns_point_group_measured_fraction_max 0.999
_diffrn_reflns_theta_full 25.242
_diffrn_reflns_theta_max 25.249
_diffrn_reflns_theta_min 1.375
_exptl_absorpt_coefficient_mu 2.398
_exptl_absorpt_correction_T_max 0.6622
_exptl_absorpt_correction_T_min 0.5605
_exptl_absorpt_correction_type multi-scan
_exptl_crystal_colour yellow
_exptl_crystal_density_diffrn 1.312
_exptl_crystal_description block
_exptl_crystal_F_000 952
_exptl_crystal_size_max 0.400
_exptl_crystal_size_mid 0.400
_exptl_crystal_size_min 0.300
_refine_diff_density_max 1.210
_refine_diff_density_min -0.938
_refine_diff_density_rms 0.206
_refine_ls_extinction_method none
_refine_ls_goodness_of_fit_ref 1.024
_refine_ls_hydrogen_treatment constr
_refine_ls_matrix_type full
_refine_ls_number_parameters 505
_refine_ls_number_reflns 8422
_refine_ls_number_restraints 0
_refine_ls_restrained_S_all 1.024
_refine_ls_R_factor_all 0.0665
_refine_ls_R_factor_gt 0.0624
_refine_ls_shift/su_max 0.003
_refine_ls_shift/su_mean 0.000
_refine_ls_structure_factor_coef Fsqd
_refine_ls_weighting_details 'w=1/[\s^2^(Fo^2^)+(0.1057P)^2^] where P=(Fo^2^+2Fc^2^)/3'
_refine_ls_weighting_scheme calc
_refine_ls_wR_factor_gt 0.1530
_refine_ls_wR_factor_ref 0.1581
_reflns_Friedel_coverage 0.000
_reflns_number_gt 7667
_reflns_number_total 8422
_reflns_threshold_expression 'I > 2\s(I)'
_cod_data_source_file om5b00953_si_002.cif
_cod_data_source_block 7
_cod_database_code 4088239
_shelx_space_group_comment
;
The symmetry employed for this shelxl refinement is uniquely defined
by the following loop, which should always be used as a source of
symmetry information in preference to the above space-group names.
They are only intended as comments.
;
_shelx_estimated_absorpt_t_min 0.447
_shelx_estimated_absorpt_t_max 0.533
_shelxl_version_number 2014/6

loop_
_space_group_symop_operation_xyz
'x, y, z'
'-x, -y, -z'

loop_
_atom_site_label
_atom_site_type_symbol
_atom_site_fract_x
_atom_site_fract_y
_atom_site_fract_z
_atom_site_U_iso_or_equiv
_atom_site_adp_type
_atom_site_occupancy
_atom_site_site_symmetry_order
_atom_site_calc_flag
_atom_site_refinement_flags_posn
_atom_site_refinement_flags_adp
Ta1 Ta 0.77829(2) 0.72656(2) 0.67722(2) 0.02493(12) Uani 1 1 d . .
C1 C 0.8268(7) 0.8607(4) 0.5897(4) 0.0293(13) Uani 1 1 d . .
C2 C 0.9445(7) 0.8156(4) 0.6112(4) 0.0351(13) Uani 1 1 d . .
H2 H 0.9278 0.7528 0.5596 0.042 Uiso 1 1 calc R U
C11 C 0.4360(6) 0.6760(4) 0.6011(4) 0.0316(13) Uani 1 1 d . .
H11A H 0.4209 0.6408 0.5408 0.038 Uiso 1 1 calc R U
C12 C 0.3319(7) 0.6094(5) 0.6320(5) 0.0442(16) Uani 1 1 d . .
H12A H 0.3457 0.6412 0.6925 0.053 Uiso 1 1 calc R U
H12B H 0.3504 0.5517 0.6341 0.053 Uiso 1 1 calc R U
C13 C 0.1779(7) 0.5820(5) 0.5677(5) 0.0489(18) Uani 1 1 d . .
H13A H 0.1611 0.5430 0.5093 0.059 Uiso 1 1 calc R U
H13B H 0.1144 0.5437 0.5914 0.059 Uiso 1 1 calc R U
C14 C 0.1455(8) 0.6679(6) 0.5560(6) 0.057(2) Uani 1 1 d . .
H14A H 0.1507 0.7029 0.6128 0.068 Uiso 1 1 calc R U
H14B H 0.0500 0.6476 0.5117 0.068 Uiso 1 1 calc R U
C15 C 0.7087(7) 0.6200(5) 0.5471(4) 0.0405(15) Uani 1 1 d . .
H15A H 0.7901 0.6178 0.5363 0.061 Uiso 1 1 calc R U
H15B H 0.6533 0.5579 0.5490 0.061 Uiso 1 1 calc R U
H15C H 0.6524 0.6380 0.4994 0.061 Uiso 1 1 calc R U
C16 C 0.7119(7) 0.5907(5) 0.7899(4) 0.0337(14) Uani 1 1 d . .
C17 C 0.6617(6) 0.6698(4) 0.8188(4) 0.0301(12) Uani 1 1 d . .
C18 C 0.6336(6) 0.7294(4) 0.7581(4) 0.0287(12) Uani 1 1 d . .
C19 C 0.6357(5) 0.8167(4) 0.7995(4) 0.0271(11) Uani 1 1 d . .
H19A H 0.6314 0.8610 0.7666 0.033 Uiso 1 1 calc R U
C20 C 0.2504(7) 0.7341(6) 0.5249(5) 0.0535(19) Uani 1 1 d . .
H20A H 0.2393 0.7010 0.4656 0.064 Uiso 1 1 calc R U
H20B H 0.2301 0.7909 0.5203 0.064 Uiso 1 1 calc R U
C21 C 0.4025(6) 0.7639(5) 0.5914(5) 0.0404(15) Uani 1 1 d . .
H21A H 0.4673 0.8046 0.5700 0.048 Uiso 1 1 calc R U
H21B H 0.4152 0.8004 0.6498 0.048 Uiso 1 1 calc R U
C23 C 0.9165(6) 0.5982(5) 0.7377(5) 0.0367(14) Uani 1 1 d . .
H23A H 0.9505 0.6283 0.6957 0.044 Uiso 1 1 calc R U
C24 C 0.8599(9) 0.4892(5) 0.6935(5) 0.0515(19) Uani 1 1 d . .
H24A H 0.9368 0.4720 0.6909 0.077 Uiso 1 1 calc R U
H24B H 0.8170 0.4548 0.7286 0.077 Uiso 1 1 calc R U
H24C H 0.7907 0.4730 0.6334 0.077 Uiso 1 1 calc R U
C25 C 1.0489(8) 0.6308(6) 0.8250(6) 0.058(2) Uani 1 1 d . .
H25A H 1.1134 0.6041 0.8143 0.087 Uiso 1 1 calc R U
H25B H 1.0941 0.6996 0.8437 0.087 Uiso 1 1 calc R U
H25C H 1.0219 0.6091 0.8715 0.087 Uiso 1 1 calc R U
C26 C 0.5831(7) 0.5015(4) 0.7232(6) 0.0462(17) Uani 1 1 d . .
H26A H 0.5233 0.4747 0.7534 0.069 Uiso 1 1 calc R U
H26B H 0.5308 0.5193 0.6737 0.069 Uiso 1 1 calc R U
H26C H 0.6149 0.4547 0.7008 0.069 Uiso 1 1 calc R U
C27 C 0.7827(9) 0.5639(6) 0.8728(5) 0.0521(19) Uani 1 1 d . .
H27A H 0.7144 0.5357 0.8971 0.078 Uiso 1 1 calc R U
H27B H 0.8211 0.5186 0.8566 0.078 Uiso 1 1 calc R U
H27C H 0.8576 0.6205 0.9174 0.078 Uiso 1 1 calc R U
C28 C 0.6271(6) 0.7654(4) 0.9338(4) 0.0301(12) Uani 1 1 d . .
C29 C 0.7285(9) 0.8089(6) 1.0325(5) 0.0437(17) Uani 1 1 d . .
H29A H 0.8252 0.8280 1.0363 0.052 Uiso 1 1 calc R U
H29B H 0.7167 0.8659 1.0577 0.052 Uiso 1 1 calc R U
C30 C 0.7027(9) 0.7386(6) 1.0874(5) 0.056(2) Uani 1 1 d . .
H30A H 0.7659 0.7697 1.1502 0.067 Uiso 1 1 calc R U
H30B H 0.7242 0.6847 1.0662 0.067 Uiso 1 1 calc R U
C31 C 0.5505(12) 0.7019(7) 1.0803(6) 0.063(2) Uani 1 1 d . .
H31A H 0.5307 0.7548 1.1058 0.075 Uiso 1 1 calc R U
H31B H 0.5370 0.6554 1.1145 0.075 Uiso 1 1 calc R U
C32 C 0.4486(9) 0.6549(6) 0.9816(6) 0.0557(19) Uani 1 1 d . .
H32A H 0.3519 0.6345 0.9779 0.067 Uiso 1 1 calc R U
H32B H 0.4628 0.5984 0.9580 0.067 Uiso 1 1 calc R U
C33 C 0.4712(7) 0.7244(5) 0.9234(5) 0.0387(15) Uani 1 1 d . .
H33A H 0.4444 0.7766 0.9415 0.046 Uiso 1 1 calc R U
H33B H 0.4110 0.6907 0.8605 0.046 Uiso 1 1 calc R U
C34 C 0.6540(7) 0.9387(4) 0.9218(4) 0.0336(14) Uani 1 1 d . .
H34A H 0.6388 0.9391 0.9782 0.040 Uiso 1 1 calc R U
C35 C 0.5385(8) 0.9629(5) 0.8593(5) 0.0430(16) Uani 1 1 d . .
H35A H 0.5468 0.9598 0.8014 0.052 Uiso 1 1 calc R U
H35B H 0.4460 0.9165 0.8494 0.052 Uiso 1 1 calc R U
C36 C 0.5530(9) 1.0634(5) 0.9017(6) 0.0500(18) Uani 1 1 d . .
H36A H 0.4827 1.0795 0.8602 0.060 Uiso 1 1 calc R U
H36B H 0.5348 1.0642 0.9564 0.060 Uiso 1 1 calc R U
C37 C 0.6995(9) 1.1384(5) 0.9242(6) 0.0494(18) Uani 1 1 d . .
H37A H 0.7062 1.2007 0.9539 0.059 Uiso 1 1 calc R U
H37B H 0.7143 1.1426 0.8688 0.059 Uiso 1 1 calc R U
C38 C 0.8132(8) 1.1131(5) 0.9854(5) 0.0481(17) Uani 1 1 d . .
H38A H 0.8052 1.1170 1.0435 0.058 Uiso 1 1 calc R U
H38B H 0.9057 1.1595 0.9953 0.058 Uiso 1 1 calc R U
C39 C 0.8018(7) 1.0126(5) 0.9458(5) 0.0428(16) Uani 1 1 d . .
H39A H 0.8232 1.0109 0.8921 0.051 Uiso 1 1 calc R U
H39B H 0.8705 0.9972 0.9893 0.051 Uiso 1 1 calc R U
C40 C 0.7020(7) 0.8176(5) 0.4973(4) 0.0403(15) Uani 1 1 d . .
H40A H 0.7325 0.7897 0.4536 0.048 Uiso 1 1 calc R U
H40B H 0.6264 0.7660 0.5018 0.048 Uiso 1 1 calc R U
C41 C 0.6423(8) 0.8883(5) 0.4614(5) 0.0465(16) Uani 1 1 d . .
H41A H 0.6318 0.9275 0.5094 0.056 Uiso 1 1 calc R U
H41B H 0.7080 0.9306 0.4415 0.056 Uiso 1 1 calc R U
C42 C 0.4357(14) 0.9045(10) 0.3682(8) 0.114(5) Uani 1 1 d . .
H42A H 0.4284 0.9332 0.4223 0.171 Uiso 1 1 calc R U
H42B H 0.4904 0.9538 0.3489 0.171 Uiso 1 1 calc R U
H42C H 0.3427 0.8704 0.3216 0.171 Uiso 1 1 calc R U
C43 C 0.5169(12) 0.7939(8) 0.3049(7) 0.080(3) Uani 1 1 d . .
H43A H 0.4244 0.7617 0.2575 0.120 Uiso 1 1 calc R U
H43B H 0.5749 0.8426 0.2868 0.120 Uiso 1 1 calc R U
H43C H 0.5592 0.7484 0.3166 0.120 Uiso 1 1 calc R U
C44 C -0.0460(12) 0.3154(10) 0.8541(8) 0.108(4) Uani 1 1 d . .
H44A H -0.1228 0.2535 0.8283 0.162 Uiso 1 1 calc R U
H44B H 0.0177 0.3177 0.9118 0.162 Uiso 1 1 calc R U
H44C H -0.0828 0.3641 0.8618 0.162 Uiso 1 1 calc R U
C45 C 0.0320(10) 0.3326(7) 0.7923(7) 0.068(2) Uani 1 1 d . .
C46 C 0.1456(8) 0.4162(6) 0.8148(6) 0.058(2) Uani 1 1 d . .
H46A H 0.1725 0.4643 0.8670 0.070 Uiso 1 1 calc R U
C47 C 0.2196(10) 0.4293(7) 0.7610(8) 0.080(3) Uani 1 1 d . .
H47A H 0.2970 0.4867 0.7771 0.096 Uiso 1 1 calc R U
C48 C 0.1830(13) 0.3588(10) 0.6820(9) 0.088(3) Uani 1 1 d . .
H48A H 0.2351 0.3688 0.6459 0.106 Uiso 1 1 calc R U
C49 C 0.0703(13) 0.2761(9) 0.6595(9) 0.086(3) Uani 1 1 d . .
H49A H 0.0428 0.2280 0.6071 0.104 Uiso 1 1 calc R U
C50 C -0.0037(11) 0.2634(8) 0.7151(9) 0.081(3) Uani 1 1 d . .
H50A H -0.0806 0.2057 0.6995 0.097 Uiso 1 1 calc R U
B3 B 1.0270(7) 0.8303(5) 0.7218(5) 0.0350(16) Uani 1 1 d . .
H3 H 1.0770 0.7832 0.7495 0.042 Uiso 1 1 calc R U
B4 B 0.9453(7) 0.8865(5) 0.7746(5) 0.0330(15) Uani 1 1 d . .
H4 H 0.9358 0.8802 0.8391 0.040 Uiso 1 1 calc R U
B5 B 0.8152(7) 0.9038(5) 0.6851(4) 0.0298(14) Uani 1 1 d . .
H5 H 0.7147 0.9058 0.6856 0.036 Uiso 1 1 calc R U
B6 B 0.9844(9) 0.9223(6) 0.5819(6) 0.0465(19) Uani 1 1 d . .
H6 H 0.9957 0.9312 0.5185 0.056 Uiso 1 1 calc R U
B7 B 1.1125(9) 0.9039(6) 0.6666(6) 0.0471(19) Uani 1 1 d . .
H7 H 1.2079 0.9012 0.6575 0.056 Uiso 1 1 calc R U
B8 B 1.1141(7) 0.9533(5) 0.7736(5) 0.0403(17) Uani 1 1 d . .
H8 H 1.2113 0.9848 0.8354 0.048 Uiso 1 1 calc R U
B9 B 0.9793(7) 1.0009(5) 0.7528(5) 0.0377(16) Uani 1 1 d . .
H9 H 0.9870 1.0625 0.8016 0.045 Uiso 1 1 calc R U
B10 B 0.9055(8) 0.9840(5) 0.6357(5) 0.0377(16) Uani 1 1 d . .
H10 H 0.8667 1.0358 0.6082 0.045 Uiso 1 1 calc R U
B11 B 1.0873(8) 1.0126(6) 0.6869(6) 0.0458(19) Uani 1 1 d . .
H11 H 1.1667 1.0821 0.6930 0.055 Uiso 1 1 calc R U
N1 N 0.5843(5) 0.6987(3) 0.6605(3) 0.0267(10) Uani 1 1 d . .
N2 N 0.8088(5) 0.6355(4) 0.7464(3) 0.0289(11) Uani 1 1 d . .
N3 N 0.6634(6) 0.6880(4) 0.8982(3) 0.0366(12) Uani 1 1 d . .
N4 N 0.6433(5) 0.8394(3) 0.8827(3) 0.0297(10) Uani 1 1 d . .
N5 N 0.5052(7) 0.8377(5) 0.3860(5) 0.0597(18) Uani 1 1 d . .

loop_
_atom_site_aniso_label
_atom_site_aniso_U_11
_atom_site_aniso_U_22
_atom_site_aniso_U_33
_atom_site_aniso_U_23
_atom_site_aniso_U_13
_atom_site_aniso_U_12
Ta1 0.02354(17) 0.02433(18) 0.02504(17) 0.00279(11) 0.00904(12) 0.00931(12)
C1 0.034(3) 0.027(3) 0.031(3) 0.011(2) 0.018(3) 0.010(3)
C2 0.041(3) 0.029(3) 0.037(3) 0.004(3) 0.019(3) 0.014(3)
C11 0.024(3) 0.037(3) 0.029(3) 0.005(3) 0.007(2) 0.011(2)
C12 0.029(3) 0.047(4) 0.052(4) 0.020(3) 0.011(3) 0.012(3)
C13 0.025(3) 0.046(4) 0.058(5) 0.005(3) 0.006(3) 0.007(3)
C14 0.029(4) 0.061(5) 0.062(5) -0.001(4) 0.002(3) 0.020(4)
C15 0.047(4) 0.031(3) 0.039(3) -0.001(3) 0.019(3) 0.012(3)
C16 0.039(3) 0.033(3) 0.038(3) 0.010(3) 0.019(3) 0.021(3)
C17 0.030(3) 0.033(3) 0.032(3) 0.008(2) 0.013(2) 0.016(3)
C18 0.029(3) 0.028(3) 0.025(3) 0.004(2) 0.008(2) 0.010(2)
C19 0.024(3) 0.026(3) 0.029(3) 0.005(2) 0.008(2) 0.010(2)
C20 0.043(4) 0.055(5) 0.052(4) 0.005(4) -0.001(3) 0.030(4)
C21 0.032(3) 0.039(4) 0.047(4) 0.015(3) 0.008(3) 0.017(3)
C23 0.034(3) 0.036(3) 0.045(4) 0.011(3) 0.016(3) 0.020(3)
C24 0.067(5) 0.038(4) 0.059(5) 0.011(3) 0.026(4) 0.033(4)
C25 0.042(4) 0.064(5) 0.058(5) 0.011(4) 0.004(4) 0.027(4)
C26 0.040(4) 0.022(3) 0.075(5) 0.007(3) 0.026(4) 0.010(3)
C27 0.076(5) 0.061(5) 0.051(4) 0.028(4) 0.036(4) 0.049(4)
C28 0.031(3) 0.031(3) 0.029(3) 0.004(3) 0.011(2) 0.014(3)
C29 0.055(5) 0.045(4) 0.027(3) 0.008(3) 0.008(3) 0.023(4)
C30 0.078(6) 0.057(5) 0.030(4) 0.012(3) 0.008(4) 0.038(4)
C31 0.096(7) 0.072(6) 0.050(5) 0.033(4) 0.045(5) 0.047(6)
C32 0.059(5) 0.054(5) 0.066(5) 0.028(4) 0.037(4) 0.018(4)
C33 0.041(4) 0.040(4) 0.038(3) 0.009(3) 0.020(3) 0.016(3)
C34 0.049(4) 0.030(3) 0.030(3) 0.008(3) 0.021(3) 0.020(3)
C35 0.047(4) 0.042(4) 0.052(4) 0.016(3) 0.022(3) 0.029(3)
C36 0.070(5) 0.042(4) 0.063(5) 0.021(4) 0.035(4) 0.040(4)
C37 0.067(5) 0.036(4) 0.057(5) 0.016(3) 0.034(4) 0.024(4)
C38 0.048(4) 0.032(4) 0.057(4) 0.004(3) 0.018(4) 0.013(3)
C39 0.038(4) 0.042(4) 0.046(4) 0.005(3) 0.013(3) 0.018(3)
C40 0.056(4) 0.043(4) 0.026(3) 0.010(3) 0.015(3) 0.025(3)
C41 0.057(4) 0.043(4) 0.037(4) 0.010(3) 0.011(3) 0.023(3)
C42 0.115(10) 0.141(12) 0.084(8) 0.018(8) 0.003(7) 0.090(9)
C43 0.078(7) 0.090(8) 0.047(5) 0.009(5) 0.005(5) 0.027(6)
C44 0.080(7) 0.159(13) 0.102(9) 0.061(9) 0.046(7) 0.048(8)
C45 0.064(5) 0.079(7) 0.070(6) 0.036(5) 0.021(5) 0.035(5)
C46 0.056(5) 0.043(4) 0.066(5) 0.014(4) 0.010(4) 0.021(4)
C47 0.060(5) 0.072(7) 0.097(8) 0.025(6) 0.029(6) 0.013(5)
C48 0.075(7) 0.110(10) 0.077(7) 0.021(7) 0.035(6) 0.032(7)
C49 0.079(8) 0.093(8) 0.073(7) 0.025(6) 0.011(6) 0.033(7)
C50 0.053(6) 0.055(6) 0.092(8) 0.011(6) -0.003(6) 0.002(5)
B3 0.028(3) 0.031(4) 0.040(4) 0.003(3) 0.012(3) 0.009(3)
B4 0.029(3) 0.037(4) 0.027(3) 0.003(3) 0.008(3) 0.011(3)
B5 0.029(3) 0.033(3) 0.026(3) 0.004(3) 0.010(3) 0.013(3)
B6 0.051(5) 0.031(4) 0.061(5) 0.013(4) 0.035(4) 0.007(4)
B7 0.042(4) 0.037(4) 0.061(5) 0.006(4) 0.033(4) 0.006(3)
B8 0.026(3) 0.034(4) 0.047(4) 0.000(3) 0.012(3) 0.001(3)
B9 0.033(4) 0.034(4) 0.035(4) 0.000(3) 0.010(3) 0.007(3)
B10 0.044(4) 0.028(4) 0.041(4) 0.009(3) 0.023(3) 0.010(3)
B11 0.034(4) 0.039(4) 0.056(5) 0.009(4) 0.022(4) 0.001(3)
N1 0.026(2) 0.024(2) 0.025(2) 0.0036(19) 0.0059(19) 0.009(2)
N2 0.031(3) 0.024(2) 0.034(3) 0.006(2) 0.014(2) 0.014(2)
N3 0.052(3) 0.032(3) 0.035(3) 0.009(2) 0.021(2) 0.024(2)
N4 0.030(2) 0.028(3) 0.031(3) 0.003(2) 0.014(2) 0.013(2)
N5 0.058(4) 0.066(5) 0.048(4) 0.018(3) 0.010(3) 0.026(4)

loop_
_atom_type_symbol
_atom_type_description
_atom_type_scat_dispersion_real
_atom_type_scat_dispersion_imag
_atom_type_scat_source
C C 0.0033 0.0016 'International Tables Vol C Tables 4.2.6.8 and 6.1.1.4'
H H 0.0000 0.0000 'International Tables Vol C Tables 4.2.6.8 and 6.1.1.4'
B B 0.0013 0.0007 'International Tables Vol C Tables 4.2.6.8 and 6.1.1.4'
N N 0.0061 0.0033 'International Tables Vol C Tables 4.2.6.8 and 6.1.1.4'
Ta Ta -0.7052 6.5227 'International Tables Vol C Tables 4.2.6.8 and 6.1.1.4'

loop_
_geom_angle_atom_site_label_1
_geom_angle_atom_site_label_2
_geom_angle_atom_site_label_3
_geom_angle
N1 Ta1 N2 97.7(2)
N1 Ta1 C15 90.2(2)
N2 Ta1 C15 92.6(2)
N1 Ta1 C18 38.09(19)
N2 Ta1 C18 78.9(2)
C15 Ta1 C18 123.7(2)
N1 Ta1 B4 114.8(2)
N2 Ta1 B4 106.8(2)
C15 Ta1 B4 145.1(2)
C18 Ta1 B4 89.1(2)
N1 Ta1 B3 155.2(2)
N2 Ta1 B3 97.5(2)
C15 Ta1 B3 108.5(2)
C18 Ta1 B3 127.8(2)
B4 Ta1 B3 41.6(2)
N1 Ta1 C2 135.9(2)
N2 Ta1 C2 125.1(2)
C15 Ta1 C2 78.9(2)
C18 Ta1 C2 148.7(2)
B4 Ta1 C2 66.2(2)
B3 Ta1 C2 39.5(2)
N1 Ta1 B5 89.0(2)
N2 Ta1 B5 145.8(2)
C15 Ta1 B5 120.9(2)
C18 Ta1 B5 86.5(2)
B4 Ta1 B5 41.7(2)
B3 Ta1 B5 67.6(2)
C2 Ta1 B5 62.3(2)
N1 Ta1 C1 101.70(19)
N2 Ta1 C1 160.6(2)
C15 Ta1 C1 86.6(2)
C18 Ta1 C1 117.48(19)
B4 Ta1 C1 65.5(2)
B3 Ta1 C1 64.6(2)
C2 Ta1 C1 35.77(19)
B5 Ta1 C1 36.42(19)
C40 C1 C2 118.8(5)
C40 C1 B5 124.4(5)
C2 C1 B5 108.7(5)
C40 C1 B6 112.5(5)
C2 C1 B6 62.7(4)
B5 C1 B6 114.1(5)
C40 C1 B10 119.3(5)
C2 C1 B10 110.1(5)
B5 C1 B10 63.1(4)
B6 C1 B10 61.6(4)
C40 C1 Ta1 104.6(4)
C2 C1 Ta1 66.5(3)
B5 C1 Ta1 68.8(3)
B6 C1 Ta1 126.8(4)
B10 C1 Ta1 127.4(4)
C1 C2 B3 113.5(5)
C1 C2 B7 111.3(5)
B3 C2 B7 62.3(4)
C1 C2 B6 61.9(4)
B3 C2 B6 113.1(5)
B7 C2 B6 60.8(5)
C1 C2 Ta1 77.7(3)
B3 C2 Ta1 67.9(3)
B7 C2 Ta1 128.7(4)
B6 C2 Ta1 136.6(4)
N1 C11 C21 114.0(5)
N1 C11 C12 111.1(5)
C21 C11 C12 110.3(5)
C11 C12 C13 111.1(6)
C14 C13 C12 112.2(6)
C13 C14 C20 110.8(6)
N2 C16 C27 114.1(5)
N2 C16 C26 111.8(5)
C27 C16 C26 108.8(6)
N2 C16 C17 103.9(5)
C27 C16 C17 108.7(5)
C26 C16 C17 109.4(5)
N3 C17 C18 122.8(5)
N3 C17 C16 118.4(5)
C18 C17 C16 118.3(5)
C19 C18 N1 119.1(5)
C19 C18 C17 114.6(5)
N1 C18 C17 125.6(5)
C19 C18 Ta1 119.9(4)
N1 C18 Ta1 54.9(3)
C17 C18 Ta1 104.4(4)
N4 C19 C18 123.3(5)
C21 C20 C14 110.7(6)
C11 C21 C20 110.5(5)
N2 C23 C25 114.2(6)
N2 C23 C24 115.6(5)
C25 C23 C24 111.2(6)
N3 C28 N4 111.0(5)
N3 C28 C29 105.8(5)
N4 C28 C29 110.9(5)
N3 C28 C33 109.5(5)
N4 C28 C33 107.7(5)
C29 C28 C33 111.9(5)
C30 C29 C28 111.7(6)
C29 C30 C31 111.9(7)
C30 C31 C32 110.2(7)
C31 C32 C33 111.6(7)
C32 C33 C28 111.0(6)
N4 C34 C39 110.5(5)
N4 C34 C35 111.7(5)
C39 C34 C35 112.6(6)
C36 C35 C34 109.8(6)
C37 C36 C35 112.0(6)
C36 C37 C38 110.8(6)
C37 C38 C39 112.3(6)
C34 C39 C38 110.7(6)
C41 C40 C1 115.1(5)
N5 C41 C40 110.9(6)
C46 C45 C50 118.3(10)
C46 C45 C44 120.2(10)
C50 C45 C44 121.4(10)
C47 C46 C45 119.9(9)
C46 C47 C48 122.0(10)
C49 C48 C47 118.3(12)
C48 C49 C50 119.3(12)
C45 C50 C49 122.3(10)
C2 B3 B4 105.2(5)
C2 B3 B8 107.1(6)
B4 B3 B8 62.1(4)
C2 B3 B7 60.1(4)
B4 B3 B7 110.8(6)
B8 B3 B7 61.2(4)
C2 B3 Ta1 72.6(3)
B4 B3 Ta1 69.1(3)
B8 B3 Ta1 129.3(4)
B7 B3 Ta1 131.2(5)
B3 B4 B9 106.7(5)
B3 B4 B8 59.2(4)
B9 B4 B8 60.1(4)
B3 B4 B5 105.2(5)
B9 B4 B5 59.5(4)
B8 B4 B5 106.4(5)
B3 B4 Ta1 69.3(3)
B9 B4 Ta1 130.4(4)
B8 B4 Ta1 126.7(4)
B5 B4 Ta1 73.6(3)
C1 B5 B10 60.6(4)
C1 B5 B9 107.2(5)
B10 B5 B9 59.4(4)
C1 B5 B4 107.4(5)
B10 B5 B4 108.0(5)
B9 B5 B4 60.0(4)
C1 B5 Ta1 74.8(3)
B10 B5 Ta1 130.6(4)
B9 B5 Ta1 122.4(4)
B4 B5 Ta1 64.7(3)
C1 B6 C2 55.4(4)
C1 B6 B7 104.9(5)
C2 B6 B7 59.3(4)
C1 B6 B10 59.5(4)
C2 B6 B10 102.8(5)
B7 B6 B10 107.2(6)
C1 B6 B11 105.3(5)
C2 B6 B11 104.4(6)
B7 B6 B11 60.2(5)
B10 B6 B11 59.1(4)
C2 B7 B6 59.8(4)
C2 B7 B3 57.6(4)
B6 B7 B3 108.4(5)
C2 B7 B11 105.1(5)
B6 B7 B11 60.7(5)
B3 B7 B11 107.4(5)
C2 B7 B8 103.4(5)
B6 B7 B8 109.1(6)
B3 B7 B8 58.9(4)
B11 B7 B8 60.4(5)
B3 B8 B7 59.9(4)
B3 B8 B11 107.5(6)
B7 B8 B11 59.5(5)
B3 B8 B9 106.1(5)
B7 B8 B9 107.0(6)
B11 B8 B9 60.5(4)
B3 B8 B4 58.7(4)
B7 B8 B4 107.1(5)
B11 B8 B4 108.6(5)
B9 B8 B4 59.8(4)
B10 B9 B5 60.2(4)
B10 B9 B4 109.2(5)
B5 B9 B4 60.6(4)
B10 B9 B8 107.1(5)
B5 B9 B8 107.3(5)
B4 B9 B8 60.1(4)
B10 B9 B11 58.8(4)
B5 B9 B11 106.5(5)
B4 B9 B11 108.1(5)
B8 B9 B11 59.6(4)
C1 B10 B11 106.2(5)
C1 B10 B9 104.6(5)
B11 B10 B9 62.0(5)
C1 B10 B6 58.9(4)
B11 B10 B6 60.8(5)
B9 B10 B6 109.6(6)
C1 B10 B5 56.2(4)
B11 B10 B5 109.2(5)
B9 B10 B5 60.5(4)
B6 B10 B5 106.1(5)
B10 B11 B7 107.0(5)
B10 B11 B6 60.1(4)
B7 B11 B6 59.0(5)
B10 B11 B8 107.6(5)
B7 B11 B8 60.1(5)
B6 B11 B8 107.5(6)
B10 B11 B9 59.3(4)
B7 B11 B9 106.9(5)
B6 B11 B9 106.9(5)
B8 B11 B9 59.9(4)
C18 N1 C11 121.9(5)
C18 N1 Ta1 87.0(3)
C11 N1 Ta1 150.3(4)
C23 N2 C16 120.5(5)
C23 N2 Ta1 115.8(4)
C16 N2 Ta1 122.6(4)
C17 N3 C28 122.5(5)
C19 N4 C28 120.6(5)
C19 N4 C34 118.1(5)
C28 N4 C34 121.0(5)
C43 N5 C41 112.6(7)
C43 N5 C42 110.1(8)
C41 N5 C42 109.3(8)

loop_
_geom_bond_atom_site_label_1
_geom_bond_atom_site_label_2
_geom_bond_distance
Ta1 N1 1.921(5)
Ta1 N2 1.964(5)
Ta1 C15 2.206(6)
Ta1 C18 2.346(6)
Ta1 B4 2.442(7)
Ta1 B3 2.445(7)
Ta1 C2 2.518(6)
Ta1 B5 2.591(7)
Ta1 C1 2.683(6)
C1 C40 1.538(9)
C1 C2 1.605(8)
C1 B5 1.651(8)
C1 B6 1.719(10)
C1 B10 1.730(9)
C2 B3 1.678(10)
C2 B7 1.724(10)
C2 B6 1.732(10)
C11 N1 1.481(7)
C11 C21 1.519(8)
C11 C12 1.531(9)
C12 C13 1.538(9)
C13 C14 1.490(11)
C14 C20 1.534(12)
C16 N2 1.491(8)
C16 C27 1.514(9)
C16 C26 1.538(9)
C16 C17 1.545(8)
C17 N3 1.272(8)
C17 C18 1.470(8)
C18 C19 1.393(8)
C18 N1 1.449(7)
C19 N4 1.315(7)
C20 C21 1.527(9)
C23 N2 1.487(7)
C23 C25 1.536(9)
C23 C24 1.544(9)
C28 N3 1.460(7)
C28 N4 1.502(8)
C28 C29 1.523(9)
C28 C33 1.542(8)
C29 C30 1.513(11)
C30 C31 1.519(13)
C31 C32 1.529(13)
C32 C33 1.540(10)
C34 N4 1.509(7)
C34 C39 1.519(10)
C34 C35 1.530(9)
C35 C36 1.524(9)
C36 C37 1.519(11)
C37 C38 1.519(11)
C38 C39 1.524(9)
C40 C41 1.527(9)
C41 N5 1.460(10)
C42 N5 1.463(12)
C43 N5 1.449(12)
C44 C45 1.506(14)
C45 C46 1.361(12)
C45 C50 1.371(15)
C46 C47 1.356(13)
C47 C48 1.398(15)
C48 C49 1.348(17)
C49 C50 1.381(18)
B3 B4 1.733(10)
B3 B8 1.742(10)
B3 B7 1.760(11)
B4 B9 1.786(10)
B4 B8 1.792(10)
B4 B5 1.797(9)
B5 B10 1.771(10)
B5 B9 1.777(10)
B6 B7 1.749(13)
B6 B10 1.766(11)
B6 B11 1.779(12)
B7 B11 1.771(12)
B7 B8 1.782(11)
B8 B11 1.787(12)
B8 B9 1.792(11)
B9 B10 1.757(11)
B9 B11 1.804(11)
B10 B11 1.748(11)
